data_4029198
loop_
_publ_author_name
'Sorto, Nohemy A.'
'Di Maso, Michael J.'
'Mu\~noz, Manuel A'
'Dougherty, Ryan J.'
'Fettinger, James C.'
'Shaw, Jared T.'

_publ_section_title
;
 Diastereoselective Synthesis of \g- and \d-Lactams from Imines and
 Sulfone-Substituted Anhydrides.
;
_journal_issue 6
_journal_name_full 'The Journal of organic chemistry'
_journal_page_first 2601
_journal_page_last 2610
_journal_paper_doi 10.1021/jo500050n
_journal_volume 79
_journal_year 2014
_chemical_formula_moiety 'C20 H23 N O4 S'
_chemical_formula_sum 'C20 H23 N O4 S'
_chemical_formula_weight 373.45
_chemical_name_systematic
; 
 ? 
;
_space_group_crystal_system monoclinic
_space_group_IT_number 9
_space_group_name_Hall 'C -2yc'
_space_group_name_H-M_alt 'C 1 c 1'
_symmetry_space_group_name_Hall 'C -2yc'
_symmetry_space_group_name_H-M 'C 1 c 1'
_atom_sites_solution_hydrogens difmap
_audit_creation_method SHELXL-2012
_cell_angle_alpha 90
_cell_angle_beta 112.6510(10)
_cell_angle_gamma 90
_cell_formula_units_Z 4
_cell_length_a 9.2520(6)
_cell_length_b 19.5079(12)
_cell_length_c 10.9612(7)
_cell_measurement_reflns_used 8465
_cell_measurement_temperature 90(2)
_cell_measurement_theta_max 27.49
_cell_measurement_theta_min 2.60
_cell_volume 1825.8(2)
_computing_cell_refinement 'SAINT (8.27b) (Bruker, 2012)'
_computing_data_collection 'Apex2 (2012.2-0) (Bruker, 2012)'
_computing_data_reduction 'SAINT (8.27b) (Bruker, 2012)'
_computing_molecular_graphics 'Bruker SHELXTL'
_computing_publication_material 'Bruker SHELXTL'
_computing_structure_refinement 'SHELXL-2012 (Sheldrick, 2012)'
_computing_structure_solution 'SHELXS-97 (Sheldrick, 2008)'
_diffrn_ambient_temperature 90(2)
_diffrn_measured_fraction_theta_full 0.999
_diffrn_measured_fraction_theta_max 0.997
_diffrn_measurement_device_type 'Bruker SMART1000 CCD'
_diffrn_measurement_method '\f and \w scans'
_diffrn_radiation_type MoK\a
_diffrn_radiation_wavelength 0.71073
_diffrn_reflns_av_R_equivalents 0.0154
_diffrn_reflns_av_unetI/netI 0.0194
_diffrn_reflns_Laue_measured_fraction_full 0.999
_diffrn_reflns_Laue_measured_fraction_max 0.997
_diffrn_reflns_limit_h_max 12
_diffrn_reflns_limit_h_min -12
_diffrn_reflns_limit_k_max 25
_diffrn_reflns_limit_k_min -25
_diffrn_reflns_limit_l_max 14
_diffrn_reflns_limit_l_min -14
_diffrn_reflns_number 10062
_diffrn_reflns_point_group_measured_fraction_full 0.992
_diffrn_reflns_point_group_measured_fraction_max 0.986
_diffrn_reflns_theta_full 25.242
_diffrn_reflns_theta_max 27.497
_diffrn_reflns_theta_min 2.604
_exptl_absorpt_coefficient_mu 0.203
_exptl_absorpt_correction_T_max 0.9648
_exptl_absorpt_correction_T_min 0.8982
_exptl_absorpt_correction_type multi-scan
_exptl_absorpt_process_details 'SADABS 2012/1 (Sheldrick, 2012)'
_exptl_crystal_colour Colorless
_exptl_crystal_density_diffrn 1.359
_exptl_crystal_description Plate
_exptl_crystal_F_000 792
_exptl_crystal_size_max 0.342
_exptl_crystal_size_mid 0.241
_exptl_crystal_size_min 0.095
_refine_diff_density_max 0.259
_refine_diff_density_min -0.165
_refine_diff_density_rms 0.035
_refine_ls_abs_structure_details
; 
 Flack x determined using 1940 quotients [(I+)-(I-)]/[(I+)+(I-)] 
 (Parsons and Flack (2004), Acta Cryst. A60, s61). 
;
_refine_ls_abs_structure_Flack -0.04(2)
_refine_ls_extinction_method none
_refine_ls_goodness_of_fit_ref 1.056
_refine_ls_hydrogen_treatment refall
_refine_ls_matrix_type full
_refine_ls_number_parameters 327
_refine_ls_number_reflns 4125
_refine_ls_number_restraints 2
_refine_ls_restrained_S_all 1.055
_refine_ls_R_factor_all 0.0259
_refine_ls_R_factor_gt 0.0249
_refine_ls_shift/su_max 0.001
_refine_ls_shift/su_mean 0.000
_refine_ls_structure_factor_coef Fsqd
_refine_ls_weighting_details
; 
 w=1/[\s^2^(Fo^2^)+(0.0393P)^2^+0.5462P] 
 where P=(Fo^2^+2Fc^2^)/3 
;
_refine_ls_weighting_scheme calc
_refine_ls_wR_factor_gt 0.0640
_refine_ls_wR_factor_ref 0.0650
_reflns_Friedel_coverage 0.971
_reflns_Friedel_fraction_full 0.985
_reflns_Friedel_fraction_max 0.974
_reflns_number_gt 4020
_reflns_number_total 4125
_reflns_threshold_expression 'I > 2\s(I)'
_cod_data_source_file jo500050n_si_003.cif
_cod_data_source_block JF2265FS
_cod_depositor_comments
;
The following automatic conversions were performed:

'_exptl_absorpt_correction_type' value 'Multi-scan' changed to
'multi-scan' according to
/usr/data/users/saulius/crontab/automatic-downloads/current/ACS/lib/dictionaries/cif_core.dic
dictionary named 'cif_core.dic' version 2.4.2 from 2011-04-26.

Automatic conversion script
Id: cif_fix_values 2281 2013-09-26 08:29:07Z andrius 
;
_cod_database_code 4029198
_shelx_space_group_comment
; 
The symmetry employed for this shelxl refinement is uniquely defined 
by the following loop, which should always be used as a source of 
symmetry information in preference to the above space-group names. 
They are only intended as comments. 
;
_shelx_estimated_absorpt_t_min 0.934
_shelx_estimated_absorpt_t_max 0.981
_shelxl_version_number 2012-9

loop_
_space_group_symop_operation_xyz
'x, y, z'
'x, -y, z+1/2'
'x+1/2, y+1/2, z'
'x+1/2, -y+1/2, z+1/2'

loop_
_atom_site_label
_atom_site_type_symbol
_atom_site_fract_x
_atom_site_fract_y
_atom_site_fract_z
_atom_site_U_iso_or_equiv
_atom_site_adp_type
_atom_site_occupancy
_atom_site_site_symmetry_order
_atom_site_calc_flag
S1 S 0.48011(5) 0.82969(2) 0.50414(4) 0.01743(11) Uani 1 1 d
C1 C 0.3478(2) 0.90124(10) 0.47924(19) 0.0153(3) Uani 1 1 d
H1 H 0.323(3) 0.9035(12) 0.560(2) 0.018(6) Uiso 1 1 d
O1 O 0.61431(17) 0.84273(8) 0.62466(16) 0.0249(3) Uani 1 1 d
C2 C 0.2005(2) 0.89262(10) 0.35027(18) 0.0146(3) Uani 1 1 d
H2 H 0.174(3) 0.8441(12) 0.325(2) 0.014(6) Uiso 1 1 d
N2 N 0.25024(18) 0.92513(9) 0.25248(16) 0.0167(3) Uani 1 1 d
O2 O 0.50677(18) 0.81773(8) 0.38463(15) 0.0241(3) Uani 1 1 d
C3 C 0.3658(2) 0.97149(10) 0.3047(2) 0.0181(4) Uani 1 1 d
O3 O 0.41352(18) 1.01126(8) 0.24224(16) 0.0257(3) Uani 1 1 d
C4 C 0.4260(2) 0.96599(10) 0.4549(2) 0.0168(4) Uani 1 1 d
H4A H 0.391(3) 1.0060(15) 0.491(3) 0.029(7) Uiso 1 1 d
H4B H 0.538(4) 0.9670(14) 0.497(3) 0.029(7) Uiso 1 1 d
C5 C 0.3764(2) 0.75898(10) 0.5311(2) 0.0186(4) Uani 1 1 d
C6 C 0.3747(3) 0.74938(11) 0.6565(2) 0.0233(4) Uani 1 1 d
H6 H 0.435(4) 0.7813(16) 0.723(3) 0.033(7) Uiso 1 1 d
C7 C 0.2905(3) 0.69450(12) 0.6767(2) 0.0273(5) Uani 1 1 d
H7 H 0.289(4) 0.6875(16) 0.761(3) 0.038(8) Uiso 1 1 d
C8 C 0.2104(3) 0.65027(12) 0.5730(3) 0.0301(5) Uani 1 1 d
H8 H 0.156(3) 0.6110(15) 0.591(3) 0.029(7) Uiso 1 1 d
C9 C 0.2117(3) 0.66069(12) 0.4484(3) 0.0280(5) Uani 1 1 d
H9 H 0.156(3) 0.6295(15) 0.372(3) 0.030(7) Uiso 1 1 d
C10 C 0.2959(3) 0.71552(11) 0.4267(2) 0.0226(4) Uani 1 1 d
H10 H 0.303(3) 0.7216(14) 0.345(3) 0.026(7) Uiso 1 1 d
C11 C 0.0581(2) 0.92896(10) 0.35778(19) 0.0154(3) Uani 1 1 d
C12 C -0.0165(2) 0.90128(10) 0.43658(19) 0.0168(4) Uani 1 1 d
O12 O 0.04729(17) 0.84185(7) 0.50195(15) 0.0213(3) Uani 1 1 d
C13 C -0.1497(2) 0.93216(11) 0.4417(2) 0.0202(4) Uani 1 1 d
H13 H -0.200(3) 0.9128(14) 0.494(3) 0.024(6) Uiso 1 1 d
C14 C -0.2095(2) 0.99122(11) 0.3669(2) 0.0227(4) Uani 1 1 d
H14 H -0.304(3) 1.0105(14) 0.372(3) 0.026(7) Uiso 1 1 d
C15 C -0.1373(2) 1.01918(10) 0.2898(2) 0.0224(4) Uani 1 1 d
H15 H -0.176(3) 1.0604(15) 0.240(3) 0.034(8) Uiso 1 1 d
C16 C -0.0039(2) 0.98790(10) 0.2855(2) 0.0188(4) Uani 1 1 d
H16 H 0.045(3) 1.0054(14) 0.232(3) 0.027(7) Uiso 1 1 d
C17 C -0.0337(3) 0.81050(13) 0.5760(2) 0.0254(5) Uani 1 1 d
H17A H -0.031(3) 0.8417(14) 0.644(3) 0.023(6) Uiso 1 1 d
H17B H 0.025(3) 0.7731(16) 0.614(3) 0.031(7) Uiso 1 1 d
H17C H -0.145(3) 0.7999(14) 0.515(3) 0.024(6) Uiso 1 1 d
C18 C 0.1756(2) 0.91141(11) 0.11128(19) 0.0199(4) Uani 1 1 d
H18A H 0.175(3) 0.9557(16) 0.068(3) 0.027(7) Uiso 1 1 d
H18B H 0.073(4) 0.8973(14) 0.096(3) 0.025(6) Uiso 1 1 d
C19 C 0.2628(3) 0.85555(13) 0.0702(2) 0.0276(5) Uani 1 1 d
H19A H 0.254(4) 0.8088(17) 0.116(3) 0.041(8) Uiso 1 1 d
H19B H 0.376(4) 0.8698(14) 0.106(3) 0.029(7) Uiso 1 1 d
C20 C 0.1985(4) 0.84603(14) -0.0799(2) 0.0318(5) Uani 1 1 d
H20A H 0.088(5) 0.8381(18) -0.112(4) 0.057(11) Uiso 1 1 d
H20B H 0.260(4) 0.8102(19) -0.101(4) 0.051(9) Uiso 1 1 d
H20C H 0.209(3) 0.8880(16) -0.126(3) 0.032(7) Uiso 1 1 d

loop_
_atom_site_aniso_label
_atom_site_aniso_U_11
_atom_site_aniso_U_22
_atom_site_aniso_U_33
_atom_site_aniso_U_23
_atom_site_aniso_U_13
_atom_site_aniso_U_12
S1 0.0148(2) 0.0185(2) 0.0184(2) 0.00213(19) 0.00560(17) 0.00208(18)
C1 0.0139(8) 0.0159(9) 0.0154(8) 0.0008(7) 0.0050(7) 0.0020(7)
O1 0.0165(7) 0.0263(8) 0.0257(8) 0.0023(6) 0.0014(6) 0.0004(6)
C2 0.0139(8) 0.0164(9) 0.0135(8) 0.0008(6) 0.0052(7) 0.0009(7)
N2 0.0150(7) 0.0221(8) 0.0137(7) 0.0006(6) 0.0061(6) 0.0001(6)
O2 0.0240(7) 0.0268(7) 0.0253(8) 0.0015(6) 0.0138(6) 0.0056(6)
C3 0.0154(9) 0.0198(9) 0.0187(9) 0.0024(7) 0.0060(7) 0.0028(7)
O3 0.0221(7) 0.0310(8) 0.0247(8) 0.0088(6) 0.0097(6) -0.0028(6)
C4 0.0155(8) 0.0185(9) 0.0165(8) -0.0001(7) 0.0061(7) -0.0011(7)
C5 0.0170(9) 0.0162(9) 0.0211(9) 0.0045(7) 0.0058(8) 0.0030(7)
C6 0.0233(10) 0.0237(10) 0.0194(10) 0.0047(8) 0.0044(8) 0.0038(8)
C7 0.0282(11) 0.0273(12) 0.0268(11) 0.0120(9) 0.0109(9) 0.0062(9)
C8 0.0267(11) 0.0182(10) 0.0433(14) 0.0090(10) 0.0109(10) 0.0034(9)
C9 0.0254(11) 0.0186(10) 0.0363(13) -0.0021(9) 0.0076(10) 0.0034(8)
C10 0.0224(10) 0.0204(10) 0.0224(10) 0.0010(8) 0.0059(8) 0.0055(8)
C11 0.0129(8) 0.0166(9) 0.0162(8) -0.0036(7) 0.0049(7) -0.0018(7)
C12 0.0164(8) 0.0161(9) 0.0171(9) -0.0013(7) 0.0055(7) -0.0015(7)
O12 0.0202(7) 0.0210(7) 0.0264(8) 0.0069(6) 0.0131(6) 0.0028(6)
C13 0.0176(9) 0.0197(10) 0.0262(10) -0.0010(8) 0.0116(8) -0.0014(7)
C14 0.0183(9) 0.0191(9) 0.0328(11) -0.0029(8) 0.0120(9) 0.0019(7)
C15 0.0205(10) 0.0171(9) 0.0268(10) 0.0026(8) 0.0061(8) 0.0053(7)
C16 0.0178(9) 0.0192(9) 0.0198(9) 0.0008(7) 0.0078(8) -0.0006(7)
C17 0.0253(11) 0.0258(10) 0.0288(11) 0.0094(9) 0.0144(9) 0.0024(9)
C18 0.0183(9) 0.0261(10) 0.0137(9) 0.0003(7) 0.0045(7) 0.0019(8)
C19 0.0363(13) 0.0277(11) 0.0187(10) 0.0000(9) 0.0107(10) 0.0096(9)
C20 0.0503(17) 0.0277(11) 0.0189(10) -0.0025(9) 0.0150(11) 0.0026(11)

loop_
_atom_type_symbol
_atom_type_description
_atom_type_scat_dispersion_real
_atom_type_scat_dispersion_imag
_atom_type_scat_source
C C 0.0033 0.0016 'International Tables Vol C Tables 4.2.6.8 and 6.1.1.4'
H H 0.0000 0.0000 'International Tables Vol C Tables 4.2.6.8 and 6.1.1.4'
N N 0.0061 0.0033 'International Tables Vol C Tables 4.2.6.8 and 6.1.1.4'
O O 0.0106 0.0060 'International Tables Vol C Tables 4.2.6.8 and 6.1.1.4'
S S 0.1246 0.1234 'International Tables Vol C Tables 4.2.6.8 and 6.1.1.4'

loop_
_geom_angle_atom_site_label_1
_geom_angle_atom_site_label_2
_geom_angle_atom_site_label_3
_geom_angle
O2 S1 O1 118.13(10)
O2 S1 C5 108.62(10)
O1 S1 C5 108.35(9)
O2 S1 C1 109.31(9)
O1 S1 C1 107.21(9)
C5 S1 C1 104.36(9)
C4 C1 C2 103.85(15)
C4 C1 S1 109.01(13)
C2 C1 S1 111.14(13)
C4 C1 H1 113.9(14)
C2 C1 H1 113.1(15)
S1 C1 H1 105.9(14)
N2 C2 C11 111.08(15)
N2 C2 C1 101.96(15)
C11 C2 C1 112.00(15)
N2 C2 H2 108.7(14)
C11 C2 H2 109.5(14)
C1 C2 H2 113.3(14)
C3 N2 C18 123.28(16)
C3 N2 C2 113.64(16)
C18 N2 C2 122.99(16)
O3 C3 N2 125.82(19)
O3 C3 C4 126.02(18)
N2 C3 C4 108.16(16)
C3 C4 C1 104.23(16)
C3 C4 H4A 109.7(17)
C1 C4 H4A 109.5(16)
C3 C4 H4B 113.3(17)
C1 C4 H4B 115.4(17)
H4A C4 H4B 105(2)
C10 C5 C6 121.7(2)
C10 C5 S1 119.45(16)
C6 C5 S1 118.86(16)
C7 C6 C5 118.7(2)
C7 C6 H6 125.3(18)
C5 C6 H6 116.0(18)
C6 C7 C8 120.1(2)
C6 C7 H7 119(2)
C8 C7 H7 120(2)
C9 C8 C7 120.7(2)
C9 C8 H8 121.0(16)
C7 C8 H8 118.3(16)
C8 C9 C10 119.8(2)
C8 C9 H9 122.2(16)
C10 C9 H9 117.9(16)
C5 C10 C9 119.0(2)
C5 C10 H10 120.1(17)
C9 C10 H10 120.9(17)
C16 C11 C12 118.47(18)
C16 C11 C2 121.94(17)
C12 C11 C2 119.56(17)
O12 C12 C13 123.65(18)
O12 C12 C11 115.61(17)
C13 C12 C11 120.70(18)
C12 O12 C17 116.25(16)
C12 C13 C14 119.28(19)
C12 C13 H13 120.2(16)
C14 C13 H13 120.5(16)
C15 C14 C13 120.71(19)
C15 C14 H14 122.7(16)
C13 C14 H14 116.6(16)
C14 C15 C16 119.52(19)
C14 C15 H15 121.2(17)
C16 C15 H15 119.3(17)
C11 C16 C15 121.32(19)
C11 C16 H16 117.9(18)
C15 C16 H16 120.8(17)
O12 C17 H17A 108.0(16)
O12 C17 H17B 104.8(18)
H17A C17 H17B 109(2)
O12 C17 H17C 109.5(15)
H17A C17 H17C 111(2)
H17B C17 H17C 115(2)
N2 C18 C19 110.93(17)
N2 C18 H18A 105.3(16)
C19 C18 H18A 113.0(16)
N2 C18 H18B 105.7(16)
C19 C18 H18B 110.7(17)
H18A C18 H18B 111(2)
C18 C19 C20 112.0(2)
C18 C19 H19A 109.0(17)
C20 C19 H19A 109.7(18)
C18 C19 H19B 106.2(16)
C20 C19 H19B 111.5(16)
H19A C19 H19B 108(3)
C19 C20 H20A 109(2)
C19 C20 H20B 108(2)
H20A C20 H20B 116(3)
C19 C20 H20C 112.2(16)
H20A C20 H20C 104(3)
H20B C20 H20C 107(3)

loop_
_geom_bond_atom_site_label_1
_geom_bond_atom_site_label_2
_geom_bond_distance
S1 O2 1.4423(16)
S1 O1 1.4450(16)
S1 C5 1.769(2)
S1 C1 1.8067(19)
C1 C4 1.529(3)
C1 C2 1.549(3)
C1 H1 1.00(2)
C2 N2 1.464(2)
C2 C11 1.526(3)
C2 H2 0.99(2)
N2 C3 1.348(3)
N2 C18 1.456(2)
C3 O3 1.224(2)
C3 C4 1.525(3)
C4 H4A 0.99(3)
C4 H4B 0.96(3)
C5 C10 1.388(3)
C5 C6 1.393(3)
C6 C7 1.391(3)
C6 H6 0.96(3)
C7 C8 1.392(4)
C7 H7 0.94(3)
C8 C9 1.385(4)
C8 H8 0.98(3)
C9 C10 1.396(3)
C9 H9 1.00(3)
C10 H10 0.93(3)
C11 C16 1.389(3)
C11 C12 1.404(3)
C12 O12 1.371(2)
C12 C13 1.393(3)
O12 C17 1.436(3)
C13 C14 1.399(3)
C13 H13 0.95(3)
C14 C15 1.376(3)
C14 H14 0.97(3)
C15 C16 1.393(3)
C15 H15 0.96(3)
C16 H16 0.94(3)
C17 H17A 0.96(3)
C17 H17B 0.91(3)
C17 H17C 1.01(3)
C18 C19 1.523(3)
C18 H18A 0.99(3)
C18 H18B 0.94(3)
C19 C20 1.530(3)
C19 H19A 1.06(3)
C19 H19B 1.01(3)
C20 H20A 0.96(4)
C20 H20B 0.98(4)
C20 H20C 0.99(3)

loop_
_geom_hbond_atom_site_label_D
_geom_hbond_atom_site_label_H
_geom_hbond_atom_site_label_A
_geom_hbond_distance_DH
_geom_hbond_distance_HA
_geom_hbond_distance_DA
_geom_hbond_angle_DHA
_geom_hbond_site_symmetry_A
C1 H1 O3 1.00(2) 2.49(2) 3.201(2) 128.4(18) 2_575

loop_
_geom_torsion_atom_site_label_1
_geom_torsion_atom_site_label_2
_geom_torsion_atom_site_label_3
_geom_torsion_atom_site_label_4
_geom_torsion
O2 S1 C1 C4 -64.04(15)
O1 S1 C1 C4 65.12(15)
C5 S1 C1 C4 179.93(13)
O2 S1 C1 C2 49.84(16)
O1 S1 C1 C2 179.00(13)
C5 S1 C1 C2 -66.20(15)
C4 C1 C2 N2 28.02(18)
S1 C1 C2 N2 -89.05(15)
C4 C1 C2 C11 -90.80(18)
S1 C1 C2 C11 152.13(13)
C11 C2 N2 C3 95.45(19)
C1 C2 N2 C3 -24.0(2)
C11 C2 N2 C18 -81.3(2)
C1 C2 N2 C18 159.28(17)
C18 N2 C3 O3 6.3(3)
C2 N2 C3 O3 -170.35(19)
C18 N2 C3 C4 -173.93(17)
C2 N2 C3 C4 9.4(2)
O3 C3 C4 C1 -170.49(19)
N2 C3 C4 C1 9.8(2)
C2 C1 C4 C3 -23.42(18)
S1 C1 C4 C3 95.13(15)
O2 S1 C5 C10 -19.15(19)
O1 S1 C5 C10 -148.64(16)
C1 S1 C5 C10 97.37(17)
O2 S1 C5 C6 162.37(16)
O1 S1 C5 C6 32.88(19)
C1 S1 C5 C6 -81.11(17)
C10 C5 C6 C7 0.3(3)
S1 C5 C6 C7 178.78(16)
C5 C6 C7 C8 0.2(3)
C6 C7 C8 C9 -0.8(4)
C7 C8 C9 C10 0.9(3)
C6 C5 C10 C9 -0.3(3)
S1 C5 C10 C9 -178.69(16)
C8 C9 C10 C5 -0.4(3)
N2 C2 C11 C16 -4.2(2)
C1 C2 C11 C16 109.1(2)
N2 C2 C11 C12 173.78(16)
C1 C2 C11 C12 -72.9(2)
C16 C11 C12 O12 177.91(17)
C2 C11 C12 O12 -0.1(2)
C16 C11 C12 C13 0.2(3)
C2 C11 C12 C13 -177.84(18)
C13 C12 O12 C17 1.6(3)
C11 C12 O12 C17 -176.05(18)
O12 C12 C13 C14 -177.29(19)
C11 C12 C13 C14 0.2(3)
C12 C13 C14 C15 -0.6(3)
C13 C14 C15 C16 0.5(3)
C12 C11 C16 C15 -0.3(3)
C2 C11 C16 C15 177.71(18)
C14 C15 C16 C11 -0.1(3)
C3 N2 C18 C19 89.0(2)
C2 N2 C18 C19 -94.6(2)
N2 C18 C19 C20 -173.3(2)
